data_7124402
loop_
_publ_author_name
'Liu, Zhiliang'
'Xu, Xuebin'
'Xiao, Jiannan'
'Liu, Meiying'

_publ_section_title
;
 A multi-stimuli responsive metallohydrogel applied to chiral recognition,
 poisonous anion adsorption and construction of various chiral
 metal-organic frameworks
;
_journal_name_full 'Chemical Communications'
_journal_paper_doi 10.1039/C9CC07621B
_journal_year 2019
_chemical_absolute_configuration ad
_chemical_formula_sum 'C28 H26 N4 O4 Zn'
_chemical_formula_weight 547.90
_space_group_crystal_system orthorhombic
_space_group_IT_number 18
_space_group_name_Hall 'P 2 2ab'
_space_group_name_H-M_alt 'P 21 21 2'
_symmetry_space_group_name_Hall 'P 2 2ab'
_symmetry_space_group_name_H-M 'P 21 21 2'
_atom_sites_solution_hydrogens mixed
_audit_creation_method SHELXL-2017/1
_audit_update_record
;
2019-06-26 deposited with the CCDC.    2019-10-28 downloaded from the CCDC.
;
_cell_angle_alpha 90
_cell_angle_beta 90
_cell_angle_gamma 90
_cell_formula_units_Z 2
_cell_length_a 13.8396(14)
_cell_length_b 15.5527(16)
_cell_length_c 5.7751(6)
_cell_measurement_reflns_used 9583
_cell_measurement_temperature 273(2)
_cell_measurement_theta_max 28.1905
_cell_measurement_theta_min 2.619
_cell_volume 1243.1(2)
_computing_cell_refinement 'Bruker SAINT'
_computing_data_collection 'Bruker APEX2'
_computing_data_reduction 'Bruker SAINT'
_computing_molecular_graphics 'Bruker SHELXTL'
_computing_publication_material 'Bruker SHELXTL'
_computing_structure_refinement 'SHELXL-2017/1 (Sheldrick, 2017)'
_diffrn_ambient_temperature 273(2)
_diffrn_measured_fraction_theta_full 0.999
_diffrn_measured_fraction_theta_max 0.999
_diffrn_measurement_device_type 'Bruker APEX-II CCD'
_diffrn_measurement_method '\f and \w scans'
_diffrn_radiation_type MoK\a
_diffrn_radiation_wavelength 0.71073
_diffrn_reflns_av_R_equivalents 0.0302
_diffrn_reflns_av_unetI/netI 0.0265
_diffrn_reflns_Laue_measured_fraction_full 0.999
_diffrn_reflns_Laue_measured_fraction_max 0.999
_diffrn_reflns_limit_h_max 16
_diffrn_reflns_limit_h_min -16
_diffrn_reflns_limit_k_max 18
_diffrn_reflns_limit_k_min -18
_diffrn_reflns_limit_l_max 6
_diffrn_reflns_limit_l_min -6
_diffrn_reflns_number 13193
_diffrn_reflns_point_group_measured_fraction_full 1.000
_diffrn_reflns_point_group_measured_fraction_max 1.000
_diffrn_reflns_theta_full 25.018
_diffrn_reflns_theta_max 25.018
_diffrn_reflns_theta_min 1.970
_exptl_absorpt_coefficient_mu 1.031
_exptl_absorpt_correction_T_max 0.868
_exptl_absorpt_correction_T_min 0.841
_exptl_absorpt_correction_type multi-scan
_exptl_absorpt_process_details sadabs
_exptl_crystal_colour colorless
_exptl_crystal_density_diffrn 1.464
_exptl_crystal_description rod
_exptl_crystal_F_000 568
_exptl_crystal_size_max 0.300
_exptl_crystal_size_mid 0.200
_exptl_crystal_size_min 0.100
_refine_diff_density_max 0.493
_refine_diff_density_min -0.324
_refine_diff_density_rms 0.060
_refine_ls_abs_structure_details
;
 Refined as an inversion twin.
;
_refine_ls_abs_structure_Flack 0.03(2)
_refine_ls_extinction_method none
_refine_ls_goodness_of_fit_ref 1.208
_refine_ls_hydrogen_treatment constr
_refine_ls_matrix_type full
_refine_ls_number_parameters 169
_refine_ls_number_reflns 2186
_refine_ls_number_restraints 0
_refine_ls_restrained_S_all 1.208
_refine_ls_R_factor_all 0.0281
_refine_ls_R_factor_gt 0.0276
_refine_ls_shift/su_max 0.000
_refine_ls_shift/su_mean 0.000
_refine_ls_structure_factor_coef Fsqd
_refine_ls_weighting_details 'w=1/[\s^2^(Fo^2^)+(0.0317P)^2^+0.8324P] where P=(Fo^2^+2Fc^2^)/3'
_refine_ls_weighting_scheme calc
_refine_ls_wR_factor_gt 0.0826
_refine_ls_wR_factor_ref 0.0828
_reflns_Friedel_coverage 0.686
_reflns_Friedel_fraction_full 1.000
_reflns_Friedel_fraction_max 1.000
_reflns_number_gt 2135
_reflns_number_total 2186
_reflns_threshold_expression 'I > 2\s(I)'
_cod_data_source_file c9cc07621b2.cif
_cod_data_source_block 1
_cod_database_code 7124402
_shelx_shelxl_version_number 2017/1
_shelx_space_group_comment
;
The symmetry employed for this shelxl refinement is uniquely defined
by the following loop, which should always be used as a source of
symmetry information in preference to the above space-group names.
They are only intended as comments.
;
_shelx_estimated_absorpt_t_min 0.747
_shelx_estimated_absorpt_t_max 0.904

loop_
_space_group_symop_operation_xyz
'x, y, z'
'-x, -y, z'
'-x+1/2, y+1/2, -z'
'x+1/2, -y+1/2, -z'

loop_
_atom_site_label
_atom_site_type_symbol
_atom_site_fract_x
_atom_site_fract_y
_atom_site_fract_z
_atom_site_U_iso_or_equiv
_atom_site_adp_type
_atom_site_occupancy
_atom_site_site_symmetry_order
_atom_site_calc_flag
_atom_site_refinement_flags_posn
_atom_site_refinement_flags_adp
_atom_site_refinement_flags_occupancy
Zn1 Zn 0.500000 0.500000 1.05283(10) 0.02789(19) Uani 1 2 d S T P
N1 N 0.4428(2) 0.3977(2) 1.2216(6) 0.0299(8) Uani 1 1 d . . .
N2 N 0.2479(3) 0.6247(2) 0.6173(6) 0.0345(8) Uani 1 1 d . . .
H2A H 0.278461 0.589213 0.518304 0.041 Uiso 1 1 d R U .
O1 O 0.3960(2) 0.53418(18) 0.8336(5) 0.0326(6) Uani 1 1 d . . .
O2 O 0.3315(2) 0.5743(3) 1.1666(6) 0.0487(9) Uani 1 1 d . . .
C1 C 0.4774(3) 0.3654(3) 1.4207(7) 0.0324(9) Uani 1 1 d . . .
H1 H 0.525392 0.395600 1.498820 0.039 Uiso 1 1 calc R U .
C2 C 0.4447(3) 0.2895(3) 1.5131(7) 0.0326(9) Uani 1 1 d . . .
H2 H 0.472031 0.268358 1.648777 0.039 Uiso 1 1 calc R U .
C3 C 0.3705(3) 0.2438(3) 1.4046(7) 0.0299(9) Uani 1 1 d . . .
C4 C 0.3318(3) 0.2802(3) 1.2056(8) 0.0340(10) Uani 1 1 d . . .
H4 H 0.280636 0.253620 1.129754 0.041 Uiso 1 1 calc R U .
C5 C 0.3696(3) 0.3560(3) 1.1207(8) 0.0338(9) Uani 1 1 d . . .
H5 H 0.342770 0.379227 0.986913 0.041 Uiso 1 1 calc R U .
C6 C 0.1963(4) 0.4318(3) 0.6390(10) 0.0488(12) Uani 1 1 d . . .
H6 H 0.232361 0.448384 0.510669 0.059 Uiso 1 1 calc R U .
C7 C 0.1585(4) 0.3494(4) 0.6524(12) 0.0619(16) Uani 1 1 d . . .
H7 H 0.169653 0.310923 0.532037 0.074 Uiso 1 1 calc R U .
C8 C 0.1048(4) 0.3233(4) 0.8409(12) 0.0632(16) Uani 1 1 d . . .
H8 H 0.080860 0.267536 0.849341 0.076 Uiso 1 1 calc R U .
C9 C 0.0871(4) 0.3810(4) 1.0161(12) 0.0675(17) Uani 1 1 d . . .
H9 H 0.050014 0.364681 1.142935 0.081 Uiso 1 1 calc R U .
C10 C 0.1245(4) 0.4635(3) 1.0038(10) 0.0533(14) Uani 1 1 d . . .
H10 H 0.111960 0.502085 1.123088 0.064 Uiso 1 1 calc R U .
C11 C 0.1799(3) 0.4896(3) 0.8181(7) 0.0336(9) Uani 1 1 d . . .
C12 C 0.2297(3) 0.5775(3) 0.8313(8) 0.0325(9) Uani 1 1 d . . .
H12 H 0.189878 0.614404 0.930349 0.039 Uiso 1 1 calc R U .
C13 C 0.3253(3) 0.5632(3) 0.9562(8) 0.0304(8) Uani 1 1 d . . .
C14 C 0.1622(3) 0.6583(3) 0.5024(8) 0.0386(11) Uani 1 1 d . . .
H14A H 0.110019 0.617178 0.519569 0.046 Uiso 1 1 calc R U .
H14B H 0.175580 0.664204 0.338299 0.046 Uiso 1 1 calc R U .

loop_
_atom_site_aniso_label
_atom_site_aniso_U_11
_atom_site_aniso_U_22
_atom_site_aniso_U_33
_atom_site_aniso_U_23
_atom_site_aniso_U_13
_atom_site_aniso_U_12
Zn1 0.0292(3) 0.0225(3) 0.0320(3) 0.000 0.000 -0.0039(3)
N1 0.0309(18) 0.0262(17) 0.033(2) 0.0020(14) 0.0002(14) -0.0063(14)
N2 0.0389(19) 0.0332(18) 0.0315(19) 0.0000(15) 0.0039(15) 0.0140(15)
O1 0.0314(14) 0.0357(14) 0.0306(14) 0.0018(12) 0.0032(13) 0.0063(12)
O2 0.0464(19) 0.069(2) 0.0311(18) -0.0128(18) -0.0009(15) 0.0016(17)
C1 0.031(2) 0.037(2) 0.029(2) -0.0014(18) -0.0052(16) -0.0082(15)
C2 0.039(2) 0.035(2) 0.025(2) 0.0017(16) -0.0047(17) -0.0043(17)
C3 0.033(2) 0.031(2) 0.026(2) -0.0003(16) 0.0004(16) -0.0038(16)
C4 0.035(2) 0.031(2) 0.036(2) 0.0012(18) -0.0080(19) -0.0089(18)
C5 0.034(2) 0.032(2) 0.035(2) 0.0034(18) -0.0075(18) -0.0033(17)
C6 0.053(3) 0.049(3) 0.045(3) -0.010(2) 0.001(2) -0.002(2)
C7 0.064(4) 0.051(3) 0.071(4) -0.022(3) -0.013(3) -0.002(3)
C8 0.062(4) 0.049(3) 0.078(4) 0.000(3) -0.016(3) -0.019(3)
C9 0.073(4) 0.065(4) 0.065(4) 0.003(3) 0.010(3) -0.025(3)
C10 0.052(3) 0.055(3) 0.052(3) -0.008(2) 0.011(2) -0.011(2)
C11 0.0260(17) 0.039(3) 0.036(2) -0.002(2) -0.0031(15) 0.0033(19)
C12 0.033(2) 0.033(2) 0.031(2) -0.0029(19) 0.0058(19) 0.0092(18)
C13 0.0312(19) 0.0255(18) 0.035(2) 0.0017(19) 0.004(2) -0.0004(15)
C14 0.045(2) 0.036(2) 0.034(3) -0.0072(19) -0.0064(19) 0.0112(19)

loop_
_atom_type_symbol
_atom_type_description
_atom_type_scat_dispersion_real
_atom_type_scat_dispersion_imag
_atom_type_scat_source
C C 0.0033 0.0016 'International Tables Vol C Tables 4.2.6.8 and 6.1.1.4'
H H 0.0000 0.0000 'International Tables Vol C Tables 4.2.6.8 and 6.1.1.4'
N N 0.0061 0.0033 'International Tables Vol C Tables 4.2.6.8 and 6.1.1.4'
O O 0.0106 0.0060 'International Tables Vol C Tables 4.2.6.8 and 6.1.1.4'
Zn Zn 0.2839 1.4301 'International Tables Vol C Tables 4.2.6.8 and 6.1.1.4'

loop_
_geom_angle_atom_site_label_1
_geom_angle_atom_site_label_2
_geom_angle_atom_site_label_3
_geom_angle
_geom_angle_site_symmetry_1
_geom_angle_site_symmetry_3
O1 Zn1 O1 100.92(17) . 2_665
O1 Zn1 N1 112.25(13) . 2_665
O1 Zn1 N1 103.50(13) 2_665 2_665
O1 Zn1 N1 103.50(13) . .
O1 Zn1 N1 112.25(13) 2_665 .
N1 Zn1 N1 122.5(2) 2_665 .
C5 N1 C1 117.5(3) . .
C5 N1 Zn1 117.9(3) . .
C1 N1 Zn1 124.5(3) . .
C14 N2 C12 115.2(3) . .
C13 O1 Zn1 107.0(3) . .
N1 C1 C2 122.5(4) . .
C1 C2 C3 120.4(4) . .
C4 C3 C2 116.6(4) . .
C4 C3 C14 122.7(4) . 3_547
C2 C3 C14 120.7(4) . 3_547
C5 C4 C3 119.8(4) . .
N1 C5 C4 123.1(4) . .
C7 C6 C11 119.7(5) . .
C8 C7 C6 121.3(6) . .
C9 C8 C7 119.0(5) . .
C8 C9 C10 120.0(6) . .
C11 C10 C9 121.3(5) . .
C10 C11 C6 118.7(5) . .
C10 C11 C12 118.3(4) . .
C6 C11 C12 122.7(4) . .
N2 C12 C13 108.9(3) . .
N2 C12 C11 119.0(4) . .
C13 C12 C11 106.5(3) . .
O2 C13 O1 122.5(4) . .
O2 C13 C12 120.6(4) . .
O1 C13 C12 116.7(4) . .
N2 C14 C3 113.6(4) . 3_557

loop_
_geom_bond_atom_site_label_1
_geom_bond_atom_site_label_2
_geom_bond_distance
_geom_bond_site_symmetry_2
Zn1 O1 1.989(3) .
Zn1 O1 1.989(3) 2_665
Zn1 N1 2.027(3) 2_665
Zn1 N1 2.027(3) .
N1 C5 1.337(5) .
N1 C1 1.343(6) .
N2 C14 1.457(5) .
N2 C12 1.459(6) .
O1 C13 1.290(5) .
O2 C13 1.230(6) .
C1 C2 1.373(6) .
C2 C3 1.397(6) .
C3 C4 1.389(6) .
C3 C14 1.504(6) 3_547
C4 C5 1.379(6) .
C6 C7 1.387(8) .
C6 C11 1.388(7) .
C7 C8 1.379(9) .
C8 C9 1.374(9) .
C9 C10 1.385(7) .
C10 C11 1.379(7) .
C11 C12 1.534(6) .
C12 C13 1.523(6) .

loop_
_geom_torsion_atom_site_label_1
_geom_torsion_atom_site_label_2
_geom_torsion_atom_site_label_3
_geom_torsion_atom_site_label_4
_geom_torsion
_geom_torsion_site_symmetry_1
_geom_torsion_site_symmetry_4
C5 N1 C1 C2 4.3(6) . .
Zn1 N1 C1 C2 -171.2(3) . .
N1 C1 C2 C3 -2.1(6) . .
C1 C2 C3 C4 -1.3(6) . .
C1 C2 C3 C14 176.7(4) . 3_547
C2 C3 C4 C5 2.4(6) . .
C14 C3 C4 C5 -175.6(4) 3_547 .
C1 N1 C5 C4 -3.2(6) . .
Zn1 N1 C5 C4 172.6(4) . .
C3 C4 C5 N1 -0.2(7) . .
C11 C6 C7 C8 0.0(9) . .
C6 C7 C8 C9 1.2(10) . .
C7 C8 C9 C10 -1.1(10) . .
C8 C9 C10 C11 -0.1(9) . .
C9 C10 C11 C6 1.3(8) . .
C9 C10 C11 C12 -172.1(5) . .
C7 C6 C11 C10 -1.2(7) . .
C7 C6 C11 C12 171.9(5) . .
C14 N2 C12 C13 -168.1(3) . .
C14 N2 C12 C11 69.7(5) . .
C10 C11 C12 N2 -150.8(4) . .
C6 C11 C12 N2 36.0(6) . .
C10 C11 C12 C13 85.7(5) . .
C6 C11 C12 C13 -87.4(5) . .
Zn1 O1 C13 O2 7.0(5) . .
Zn1 O1 C13 C12 -168.6(3) . .
N2 C12 C13 O2 136.4(4) . .
C11 C12 C13 O2 -94.2(5) . .
N2 C12 C13 O1 -47.9(5) . .
C11 C12 C13 O1 81.5(4) . .
C12 N2 C14 C3 84.5(5) . 3_557
